data_1563058
loop_
_publ_author_name
'Roy, Krittish'
'Jana, Srikanta'
'Mallick, Zinnia'
'Ghosh, Sujoy Kumar'
'Dutta, Basudeb'
'Sarkar, Subrata'
'Sinha, Chittaranjan'
'Mandal, Dipankar'

_publ_section_title
;
 Two-Dimensional MOF Modulated Fiber Nanogenerator for Effective
 Acoustoelectric Conversion and Human Motion Detection
;
_journal_name_full Langmuir
_journal_paper_doi 10.1021/acs.langmuir.1c00700
_journal_year 2021
_chemical_formula_sum 'C10 H10 Cd I2 N2'
_chemical_formula_weight 524.41
_space_group_crystal_system monoclinic
_space_group_IT_number 15
_space_group_name_Hall '-C 2yc'
_space_group_name_H-M_alt 'C 1 2/c 1'
_atom_sites_solution_hydrogens geom
_audit_creation_method SHELXL-2016/6
_cell_angle_alpha 90
_cell_angle_beta 123.300(3)
_cell_angle_gamma 90
_cell_formula_units_Z 4
_cell_length_a 21.4576(12)
_cell_length_b 4.4693(3)
_cell_length_c 14.9836(9)
_cell_measurement_reflns_used 5189
_cell_measurement_temperature 296(2)
_cell_measurement_theta_max 28.73
_cell_measurement_theta_min 2.76
_cell_volume 1201.00(13)
_computing_cell_refinement 'Bruker SAINT'
_computing_data_collection 'Bruker APEX2'
_computing_data_reduction 'Bruker SAINT'
_computing_molecular_graphics 'Bruker SHELXTL'
_computing_publication_material 'Bruker SHELXTL'
_computing_structure_refinement 'SHELXL-2016/6 (Sheldrick, 2016)'
_computing_structure_solution 'SHELXT 2014/5 (Sheldrick, 2014)'
_diffrn_ambient_temperature 296(2)
_diffrn_measured_fraction_theta_full 0.999
_diffrn_measured_fraction_theta_max 0.999
_diffrn_measurement_device_type 'Bruker APEX-II CCD'
_diffrn_measurement_method '\f and \w scans'
_diffrn_radiation_type MoK\a
_diffrn_radiation_wavelength 0.71073
_diffrn_reflns_av_R_equivalents 0.0281
_diffrn_reflns_av_unetI/netI 0.0160
_diffrn_reflns_Laue_measured_fraction_full 0.999
_diffrn_reflns_Laue_measured_fraction_max 0.999
_diffrn_reflns_limit_h_max 25
_diffrn_reflns_limit_h_min -25
_diffrn_reflns_limit_k_max 5
_diffrn_reflns_limit_k_min -5
_diffrn_reflns_limit_l_max 17
_diffrn_reflns_limit_l_min -17
_diffrn_reflns_number 7896
_diffrn_reflns_point_group_measured_fraction_full 0.999
_diffrn_reflns_point_group_measured_fraction_max 0.999
_diffrn_reflns_theta_full 24.998
_diffrn_reflns_theta_max 24.998
_diffrn_reflns_theta_min 2.271
_exptl_absorpt_coefficient_mu 6.928
_exptl_crystal_colour Deepviolet
_exptl_crystal_density_diffrn 2.900
_exptl_crystal_description Niddle
_exptl_crystal_F_000 952.0
_exptl_crystal_size_max 0.15
_exptl_crystal_size_mid 0.085
_exptl_crystal_size_min 0.076
_refine_diff_density_max 1.188
_refine_diff_density_min -0.849
_refine_diff_density_rms 0.117
_refine_ls_extinction_method none
_refine_ls_goodness_of_fit_ref 1.024
_refine_ls_hydrogen_treatment constr
_refine_ls_matrix_type full
_refine_ls_number_parameters 69
_refine_ls_number_reflns 1055
_refine_ls_number_restraints 0
_refine_ls_restrained_S_all 1.024
_refine_ls_R_factor_all 0.0243
_refine_ls_R_factor_gt 0.0232
_refine_ls_shift/su_max 0.001
_refine_ls_shift/su_mean 0.000
_refine_ls_structure_factor_coef Fsqd
_refine_ls_weighting_details 'w=1/[\s^2^(Fo^2^)+(0.0382P)^2^+5.5185P] where P=(Fo^2^+2Fc^2^)/3'
_refine_ls_weighting_scheme calc
_refine_ls_wR_factor_gt 0.0605
_refine_ls_wR_factor_ref 0.0612
_reflns_Friedel_coverage 0.000
_reflns_number_gt 1007
_reflns_number_total 1055
_reflns_threshold_expression 'I > 2\s(I)'
_cod_data_source_file la1c00700_si_002.cif
_cod_data_source_block SJCdN_a
_cod_original_sg_symbol_H-M 'C 2/c'
_cod_database_code 1563058
_shelx_shelxl_version_number 2016/6
_shelx_space_group_comment
;
The symmetry employed for this shelxl refinement is uniquely defined
by the following loop, which should always be used as a source of
symmetry information in preference to the above space-group names.
They are only intended as comments.
;

loop_
_space_group_symop_operation_xyz
'x, y, z'
'-x, y, -z+1/2'
'x+1/2, y+1/2, z'
'-x+1/2, y+1/2, -z+1/2'
'-x, -y, -z'
'x, -y, z-1/2'
'-x+1/2, -y+1/2, -z'
'x+1/2, -y+1/2, z-1/2'

loop_
_atom_site_label
_atom_site_type_symbol
_atom_site_fract_x
_atom_site_fract_y
_atom_site_fract_z
_atom_site_U_iso_or_equiv
_atom_site_adp_type
_atom_site_occupancy
_atom_site_site_symmetry_order
_atom_site_calc_flag
_atom_site_refinement_flags_posn
_atom_site_refinement_flags_adp
_atom_site_refinement_flags_occupancy
_atom_site_disorder_assembly
_atom_site_disorder_group
I1 I 0.55086(2) 0.90017(7) 0.66374(2) 0.03623(14) Uani 1 1 d . . . . .
Cd1 Cd 0.500000 0.47435(12) 0.750000 0.03688(16) Uani 1 2 d S T P . .
N1 N 0.3881(2) 0.3370(9) 0.5910(3) 0.0326(8) Uani 1 1 d . . . . .
H1A H 0.400741 0.232667 0.552615 0.039 Uiso 1 1 calc R U . . .
H1B H 0.364847 0.210584 0.609163 0.039 Uiso 1 1 calc R U . . .
C1 C 0.2770(2) 0.6422(9) 0.5358(3) 0.0259(9) Uani 1 1 d . . . . .
C2 C 0.3337(2) 0.5539(9) 0.5202(3) 0.0282(9) Uani 1 1 d . . . . .
C3 C 0.3380(3) 0.6750(11) 0.4401(4) 0.0346(10) Uani 1 1 d . . . . .
H3 H 0.376229 0.617544 0.431856 0.041 Uiso 1 1 calc R U . . .
C5 C 0.2287(2) 0.9735(10) 0.3808(3) 0.0302(10) Uani 1 1 d . . . . .
H5 H 0.193631 1.110924 0.333045 0.036 Uiso 1 1 calc R U . . .
C4 C 0.2848(3) 0.8864(11) 0.3698(3) 0.0335(10) Uani 1 1 d . . . . .
H4 H 0.288157 0.967148 0.315311 0.040 Uiso 1 1 calc R U . . .

loop_
_atom_site_aniso_label
_atom_site_aniso_U_11
_atom_site_aniso_U_22
_atom_site_aniso_U_33
_atom_site_aniso_U_23
_atom_site_aniso_U_13
_atom_site_aniso_U_12
I1 0.0317(2) 0.0356(2) 0.0425(2) 0.00677(12) 0.02109(17) 0.00403(12)
Cd1 0.0258(3) 0.0359(3) 0.0313(3) 0.000 0.0044(2) 0.000
N1 0.0239(19) 0.0248(18) 0.040(2) -0.0052(16) 0.0113(17) 0.0018(15)
C1 0.019(2) 0.021(2) 0.027(2) -0.0046(17) 0.0064(18) -0.0040(16)
C2 0.022(2) 0.024(2) 0.030(2) -0.0042(17) 0.0086(19) -0.0010(16)
C3 0.030(2) 0.036(3) 0.038(2) -0.009(2) 0.019(2) -0.004(2)
C5 0.026(2) 0.026(2) 0.030(2) -0.0018(18) 0.0104(19) -0.0031(18)
C4 0.034(3) 0.041(3) 0.023(2) -0.0017(18) 0.015(2) -0.007(2)

loop_
_atom_type_symbol
_atom_type_description
_atom_type_scat_dispersion_real
_atom_type_scat_dispersion_imag
_atom_type_scat_source
C C 0.0033 0.0016 'International Tables Vol C Tables 4.2.6.8 and 6.1.1.4'
H H 0.0000 0.0000 'International Tables Vol C Tables 4.2.6.8 and 6.1.1.4'
Cd Cd -0.8075 1.2024 'International Tables Vol C Tables 4.2.6.8 and 6.1.1.4'
I I -0.4742 1.8119 'International Tables Vol C Tables 4.2.6.8 and 6.1.1.4'
N N 0.0061 0.0033 'International Tables Vol C Tables 4.2.6.8 and 6.1.1.4'

loop_
_geom_angle_atom_site_label_1
_geom_angle_atom_site_label_2
_geom_angle_atom_site_label_3
_geom_angle
_geom_angle_site_symmetry_1
_geom_angle_site_symmetry_3
_geom_angle_publ_flag
Cd1 I1 Cd1 92.886(9) . 1_565 ?
N1 Cd1 N1 149.74(19) 2_656 . ?
N1 Cd1 I1 98.49(10) 2_656 2_656 ?
N1 Cd1 I1 101.70(9) . 2_656 ?
N1 Cd1 I1 101.70(9) 2_656 . ?
N1 Cd1 I1 98.49(10) . . ?
I1 Cd1 I1 95.63(2) 2_656 . ?
N1 Cd1 I1 79.72(10) 2_656 1_545 ?
N1 Cd1 I1 76.96(9) . 1_545 ?
I1 Cd1 I1 171.479(16) 2_656 1_545 ?
I1 Cd1 I1 92.887(10) . 1_545 ?
N1 Cd1 I1 76.96(9) 2_656 2_646 ?
N1 Cd1 I1 79.72(10) . 2_646 ?
I1 Cd1 I1 92.888(9) 2_656 2_646 ?
I1 Cd1 I1 171.478(16) . 2_646 ?
I1 Cd1 I1 78.591(16) 1_545 2_646 ?
C2 N1 Cd1 122.3(3) . . ?
C2 N1 H1A 106.7 . . ?
Cd1 N1 H1A 106.7 . . ?
C2 N1 H1B 106.7 . . ?
Cd1 N1 H1B 106.7 . . ?
H1A N1 H1B 106.6 . . ?
C5 C1 C2 122.8(4) 7_566 . ?
C5 C1 C1 118.6(5) 7_566 7_566 ?
C2 C1 C1 118.6(5) . 7_566 ?
C3 C2 C1 120.9(4) . . ?
C3 C2 N1 119.7(4) . . ?
C1 C2 N1 119.3(4) . . ?
C2 C3 C4 120.4(4) . . ?
C2 C3 H3 119.8 . . ?
C4 C3 H3 119.8 . . ?
C4 C5 C1 120.9(4) . 7_566 ?
C4 C5 H5 119.5 . . ?
C1 C5 H5 119.5 7_566 . ?
C5 C4 C3 120.6(4) . . ?
C5 C4 H4 119.7 . . ?
C3 C4 H4 119.7 . . ?

loop_
_geom_bond_atom_site_label_1
_geom_bond_atom_site_label_2
_geom_bond_distance
_geom_bond_site_symmetry_2
_geom_bond_publ_flag
I1 Cd1 2.8341(5) . ?
I1 Cd1 3.3160(5) 1_565 ?
Cd1 N1 2.353(4) 2_656 ?
Cd1 N1 2.353(4) . ?
N1 C2 1.438(6) . ?
N1 H1A 0.8900 . ?
N1 H1B 0.8900 . ?
C1 C5 1.419(6) 7_566 ?
C1 C2 1.415(6) . ?
C1 C1 1.434(8) 7_566 ?
C2 C3 1.366(6) . ?
C3 C4 1.409(7) . ?
C3 H3 0.9300 . ?
C5 C4 1.359(7) . ?
C5 H5 0.9300 . ?
C4 H4 0.9300 . ?
